data_1553066
loop_
_publ_author_name
'Barnes, Korry L.'
'Chen, Kelly'
'Catalano, Vincent J.'
'Jeffrey, Christopher S.'

_publ_section_title
;
 New building blocks for iminosugars: a concise synthesis of
 polyhydroxylated N-alkoxypiperidines through an intramolecular azepine
 ring contraction
;
_journal_issue 5
_journal_name_full 'Organic Chemistry Frontiers'
_journal_page_first 497
_journal_paper_doi 10.1039/C4QO00330F
_journal_volume 2
_journal_year 2015
_chemical_formula_moiety 'C13 H17 N O3'
_chemical_formula_sum 'C13 H17 N O3'
_chemical_formula_weight 235.27
_chemical_name_systematic
;
(2RS, 3RS)-N-phenylmethoxy-2-hydroxymethyl-3-hydroxy-1,2,3,6-tetrahydropyridine  
;
_space_group_crystal_system triclinic
_space_group_IT_number 2
_space_group_name_Hall '-P 1'
_space_group_name_H-M_alt 'P -1'
_atom_sites_solution_hydrogens mixed
_atom_sites_solution_primary direct
_audit_creation_date 2014-08-27
_audit_creation_method
;
Olex2 1.2
(compiled 2014.07.22 svn.r2960 for OlexSys, GUI svn.r4862)
;
_audit_update_record
;
2014-10-08 deposited with the CCDC.
2015-03-13 downloaded from the CCDC.
;
_cell_angle_alpha 106.4607(7)
_cell_angle_beta 101.6175(7)
_cell_angle_gamma 100.1738(7)
_cell_formula_units_Z 4
_cell_length_a 9.9549(4)
_cell_length_b 11.3328(5)
_cell_length_c 11.8818(5)
_cell_measurement_reflns_used 4823
_cell_measurement_temperature 100(2)
_cell_measurement_theta_max 26.174
_cell_measurement_theta_min 2.192
_cell_volume 1219.60(9)
_computing_cell_refinement 'SAINT v8.34A (Bruker, 2013)'
_computing_data_collection 'Bruker APEX2'
_computing_data_reduction 'SAINT v8.34A (Bruker, 2013)'
_computing_molecular_graphics 'Olex2 (Dolomanov et al., 2009)'
_computing_publication_material 'Olex2 (Dolomanov et al., 2009)'
_computing_structure_refinement 'ShelXL (Sheldrick, 2008)'
_computing_structure_solution 'ShelXS (Sheldrick, 2008)'
_diffrn_ambient_temperature 99.65
_diffrn_measured_fraction_theta_full 1.000
_diffrn_measured_fraction_theta_max 0.999
_diffrn_measurement_device_type 'Bruker APEX-II CCD'
_diffrn_measurement_method '\f and \w scans'
_diffrn_radiation_type MoK\a
_diffrn_radiation_wavelength 0.71073
_diffrn_reflns_av_R_equivalents 0.0515
_diffrn_reflns_av_unetI/netI 0.0493
_diffrn_reflns_Laue_measured_fraction_full 1.000
_diffrn_reflns_Laue_measured_fraction_max 0.999
_diffrn_reflns_limit_h_max 12
_diffrn_reflns_limit_h_min -12
_diffrn_reflns_limit_k_max 14
_diffrn_reflns_limit_k_min -14
_diffrn_reflns_limit_l_max 14
_diffrn_reflns_limit_l_min -14
_diffrn_reflns_number 23662
_diffrn_reflns_point_group_measured_fraction_full 1.000
_diffrn_reflns_point_group_measured_fraction_max 0.999
_diffrn_reflns_theta_full 25.242
_diffrn_reflns_theta_max 26.413
_diffrn_reflns_theta_min 1.854
_diffrn_standards_number 0
_exptl_absorpt_coefficient_mu 0.091
_exptl_absorpt_correction_T_max 0.7454
_exptl_absorpt_correction_T_min 0.7196
_exptl_absorpt_correction_type multi-scan
_exptl_absorpt_process_details
'SADABS-2012/1 (Bruker,2012) was used for absorption correction. wR2(int) was 0.0517 before and 0.0460 after correction. The Ratio of minimum to maximum transmission is 0.9654. The \l/2 correction factor is 0.0015.'
_exptl_crystal_colour Clear
_exptl_crystal_density_diffrn 1.281
_exptl_crystal_description Block
_exptl_crystal_F_000 504
_exptl_crystal_recrystallization_method 'Re-crystallisation from solvent: '
_exptl_crystal_size_max 0.161
_exptl_crystal_size_mid 0.126
_exptl_crystal_size_min 0.072
_refine_diff_density_max 0.209
_refine_diff_density_min -0.188
_refine_diff_density_rms 0.036
_refine_ls_extinction_method none
_refine_ls_goodness_of_fit_ref 1.000
_refine_ls_hydrogen_treatment mixed
_refine_ls_matrix_type full
_refine_ls_number_parameters 317
_refine_ls_number_reflns 5015
_refine_ls_number_restraints 0
_refine_ls_restrained_S_all 1.000
_refine_ls_R_factor_all 0.0618
_refine_ls_R_factor_gt 0.0367
_refine_ls_shift/su_max 0.175
_refine_ls_shift/su_mean 0.005
_refine_ls_structure_factor_coef Fsqd
_refine_ls_weighting_details 'w=1/[\s^2^(Fo^2^)+(0.0273P)^2^] where P=(Fo^2^+2Fc^2^)/3'
_refine_ls_weighting_scheme calc
_refine_ls_wR_factor_gt 0.0677
_refine_ls_wR_factor_ref 0.0727
_reflns_Friedel_coverage 0.000
_reflns_number_gt 3483
_reflns_number_total 5015
_reflns_threshold_expression 'I > 2\s(I)'
_cod_data_source_file c4qo00330f2.cif
_cod_data_source_block klb009_0m
_cod_depositor_comments
;

2022-05-15
Z value and formula fixed to values more according to usual
chemical conventions.                 miguel
;
_cod_original_formula_sum 'C26 H34 N2 O6'
_cod_original_formula_weight 470.55
_cod_original_formula_moiety '2(C13 H17 N O3)'
_cod_original_formula_units_Z 2
_cod_database_code 1553066
_shelxl_version_number 2013-4
_shelx_space_group_comment
;
The symmetry employed for this shelxl refinement is uniquely defined 
by the following loop, which should always be used as a source of 
symmetry information in preference to the above space-group names. 
They are only intended as comments. 
;
_shelx_estimated_absorpt_t_max 0.993
_shelx_estimated_absorpt_t_min 0.986
_olex2_refinement_description
;
1. Others
 Fixed Uiso: H14A(0.029) H14B(0.029) H15(0.031) H16(0.03) H17(0.024)
 H18(0.022) H19A(0.026) H19B(0.026) H20A(0.028) H20B(0.028) H22(0.035)
 H23(0.045) H24(0.046) H25(0.04) H26(0.03) H1A(0.03) H1B(0.03) H2(0.036)
 H3(0.038) H4A(0.031) H5A(0.026) H6A(0.033) H6B(0.033) H7A(0.036) H7B(0.036)
 H9(0.033) H10(0.034) H11(0.033) H12(0.033) H13(0.028) H1(0.045) H2A(0.065)
 Fixed X: H14A(0.3431) H14B(0.1777) H15(0.2632) H16(0.1516) H17(-0.0057)
 H18(0.0141) H19A(0.1147) H19B(0.048) H20A(0.4253) H20B(0.3175) H22(0.2067)
 H23(0.2006) H24(0.3232) H25(0.4554) H26(0.461) H1A(0.2342) H1B(0.0812)
 H2(0.1198) H3(0.2566) H4A(0.4566) H5A(0.4378) H6A(0.4832) H6B(0.4166)
 H7A(0.1741) H7B(0.0606) H9(0.3978) H10(0.4288) H11(0.2319) H12(0.0046) H13(-
 0.0266) H1(0.2377) H2A(0.612)
 Fixed Y: H14A(0.9979) H14B(0.9827) H15(1.0693) H16(0.9228) H17(0.7413)
 H18(0.7911) H19A(0.5659) H19B(0.6043) H20A(0.7941) H20B(0.6556) H22(0.559)
 H23(0.5568) H24(0.7325) H25(0.9108) H26(0.9139) H1A(0.0054) H1B(0.0351) H2(-
 0.0221) H3(0.1261) H4A(0.2609) H5A(0.1685) H6A(0.3447) H6B(0.425) H7A(0.3455)
 H7B(0.214) H9(0.3369) H10(0.3821) H11(0.3603) H12(0.2916) H13(0.2422)
 H1(0.3589) H2A(0.4703)
 Fixed Z: H14A(0.3874) H14B(0.3784) H15(0.2232) H16(0.0413) H17(0.0468)
 H18(0.2502) H19A(0.1807) H19B(0.2943) H20A(0.4613) H20B(0.4021) H22(0.5312)
 H23(0.7257) H24(0.8953) H25(0.8714) H26(0.6774) H1A(0.6559) H1B(0.6436)
 H2(0.8224) H3(0.9956) H4A(0.9772) H5A(0.7732) H6A(0.7053) H6B(0.8045)
 H7A(0.6153) H7B(0.5352) H9(0.4891) H10(0.3155) H11(0.159) H12(0.1768)
 H13(0.3487) H1(0.9199) H2A(0.9247)
;

loop_
_space_group_symop_operation_xyz
'x, y, z'
'-x, -y, -z'

loop_
_atom_site_label
_atom_site_type_symbol
_atom_site_fract_x
_atom_site_fract_y
_atom_site_fract_z
_atom_site_U_iso_or_equiv
_atom_site_adp_type
_atom_site_occupancy
_atom_site_site_symmetry_order
_atom_site_calc_flag
_atom_site_refinement_flags_posn
_atom_site_refinement_flags_adp
C14 C 0.24653(14) 0.95327(12) 0.33439(12) 0.0244(3) Uani 1 1 d . .
H14A H 0.3431 0.9979 0.3874 0.029 Uiso 1 1 calc R U
H14B H 0.1777 0.9827 0.3784 0.029 Uiso 1 1 calc R U
C15 C 0.22631(14) 0.98457(13) 0.21922(12) 0.0260(3) Uani 1 1 d . .
H15 H 0.2632 1.0693 0.2232 0.031 Uiso 1 1 calc R U
C16 C 0.15896(14) 0.89849(13) 0.11209(12) 0.0246(3) Uani 1 1 d . .
H16 H 0.1516 0.9228 0.0413 0.030 Uiso 1 1 calc R U
C17 C 0.09385(13) 0.76385(12) 0.09841(11) 0.0200(3) Uani 1 1 d . .
H17 H -0.0057 0.7413 0.0468 0.024 Uiso 1 1 calc R U
C18 C 0.08686(13) 0.74885(12) 0.22143(11) 0.0182(3) Uani 1 1 d . .
H18 H 0.0141 0.7911 0.2502 0.022 Uiso 1 1 calc R U
C19 C 0.04665(13) 0.61091(12) 0.21281(12) 0.0216(3) Uani 1 1 d . .
H19A H 0.1147 0.5659 0.1807 0.026 Uiso 1 1 calc R U
H19B H 0.0480 0.6043 0.2943 0.026 Uiso 1 1 calc R U
C20 C 0.33346(13) 0.74222(13) 0.45988(11) 0.0232(3) Uani 1 1 d . .
H20A H 0.4253 0.7941 0.4613 0.028 Uiso 1 1 calc R U
H20B H 0.3175 0.6556 0.4021 0.028 Uiso 1 1 calc R U
C21 C 0.33341(13) 0.73745(13) 0.58474(12) 0.0197(3) Uani 1 1 d . .
C22 C 0.25700(14) 0.63122(14) 0.60018(14) 0.0292(4) Uani 1 1 d . .
H22 H 0.2067 0.5590 0.5312 0.035 Uiso 1 1 calc R U
C23 C 0.25356(15) 0.62980(16) 0.71582(15) 0.0374(4) Uani 1 1 d . .
H23 H 0.2006 0.5568 0.7257 0.045 Uiso 1 1 calc R U
C24 C 0.32638(15) 0.73353(17) 0.81626(14) 0.0384(4) Uani 1 1 d . .
H24 H 0.3232 0.7325 0.8953 0.046 Uiso 1 1 calc R U
C25 C 0.40413(15) 0.83922(15) 0.80202(13) 0.0335(4) Uani 1 1 d . .
H25 H 0.4554 0.9108 0.8714 0.040 Uiso 1 1 calc R U
C26 C 0.40734(13) 0.84087(13) 0.68672(12) 0.0248(3) Uani 1 1 d . .
H26 H 0.4610 0.9139 0.6774 0.030 Uiso 1 1 calc R U
N2 N 0.22659(11) 0.81598(10) 0.30796(9) 0.0194(3) Uani 1 1 d . .
O4 O 0.16671(11) 0.67957(9) 0.03488(8) 0.0259(2) Uani 1 1 d . .
O5 O -0.09246(10) 0.55585(10) 0.13265(9) 0.0289(3) Uani 1 1 d . .
O6 O 0.22066(9) 0.79852(8) 0.42403(7) 0.0212(2) Uani 1 1 d . .
C1 C 0.17966(14) 0.06159(12) 0.69574(12) 0.0247(3) Uani 1 1 d . .
H1A H 0.2342 0.0054 0.6559 0.030 Uiso 1 1 calc R U
H1B H 0.0812 0.0351 0.6436 0.030 Uiso 1 1 calc R U
C2 C 0.18046(15) 0.05027(13) 0.81791(13) 0.0302(4) Uani 1 1 d . .
H2 H 0.1198 -0.0221 0.8224 0.036 Uiso 1 1 calc R U
C3 C 0.26222(16) 0.13701(14) 0.92013(13) 0.0317(4) Uani 1 1 d . .
H3 H 0.2566 0.1261 0.9956 0.038 Uiso 1 1 calc R U
C4 C 0.36329(15) 0.25177(13) 0.92065(12) 0.0258(3) Uani 1 1 d . .
H4A H 0.4566 0.2609 0.9772 0.031 Uiso 1 1 calc R U
C5 C 0.38590(13) 0.23619(12) 0.79421(11) 0.0218(3) Uani 1 1 d . .
H5A H 0.4378 0.1685 0.7732 0.026 Uiso 1 1 calc R U
C6 C 0.46915(13) 0.35837(13) 0.78774(12) 0.0274(3) Uani 1 1 d . .
H6A H 0.4832 0.3447 0.7053 0.033 Uiso 1 1 calc R U
H6B H 0.4166 0.4250 0.8045 0.033 Uiso 1 1 calc R U
C7 C 0.15912(14) 0.26301(14) 0.55099(12) 0.0302(4) Uani 1 1 d . .
H7A H 0.1741 0.3455 0.6153 0.036 Uiso 1 1 calc R U
H7B H 0.0606 0.2140 0.5352 0.036 Uiso 1 1 calc R U
C8 C 0.18228(14) 0.28501(13) 0.43677(12) 0.0223(3) Uani 1 1 d . .
C9 C 0.31741(14) 0.32696(13) 0.42540(12) 0.0272(3) Uani 1 1 d . .
H9 H 0.3978 0.3369 0.4891 0.033 Uiso 1 1 calc R U
C10 C 0.33603(15) 0.35432(13) 0.32251(13) 0.0280(3) Uani 1 1 d . .
H10 H 0.4288 0.3821 0.3155 0.034 Uiso 1 1 calc R U
C11 C 0.21937(15) 0.34116(13) 0.22960(12) 0.0276(3) Uani 1 1 d . .
H11 H 0.2319 0.3603 0.1590 0.033 Uiso 1 1 calc R U
C12 C 0.08484(15) 0.30015(13) 0.24017(12) 0.0276(3) Uani 1 1 d . .
H12 H 0.0046 0.2916 0.1768 0.033 Uiso 1 1 calc R U
C13 C 0.06633(14) 0.27145(12) 0.34273(12) 0.0237(3) Uani 1 1 d . .
H13 H -0.0266 0.2422 0.3487 0.028 Uiso 1 1 calc R U
N1 N 0.24311(11) 0.19375(10) 0.71031(9) 0.0192(3) Uani 1 1 d . .
O1 O 0.31618(10) 0.36441(9) 0.96608(8) 0.0301(2) Uani 1 1 d . .
H1 H 0.2377 0.3589 0.9199 0.045 Uiso 1 1 calc R U
O2 O 0.60292(10) 0.39753(10) 0.87603(10) 0.0435(3) Uani 1 1 d . .
H2A H 0.6120 0.4703 0.9247 0.065 Uiso 1 1 calc R U
O3 O 0.25597(9) 0.19444(8) 0.59077(7) 0.0221(2) Uani 1 1 d . .
H4 H 0.2418(17) 0.6789(15) 0.0813(14) 0.051(6) Uiso 1 1 d . .
H5 H -0.0990(18) 0.4844(16) 0.0843(15) 0.056(6) Uiso 1 1 d . .

loop_
_atom_site_aniso_label
_atom_site_aniso_U_11
_atom_site_aniso_U_22
_atom_site_aniso_U_33
_atom_site_aniso_U_23
_atom_site_aniso_U_13
_atom_site_aniso_U_12
C14 0.0256(7) 0.0212(8) 0.0196(8) 0.0023(6) 0.0029(6) -0.0006(6)
C15 0.0289(8) 0.0200(8) 0.0290(9) 0.0104(7) 0.0075(6) 0.0018(6)
C16 0.0314(8) 0.0247(8) 0.0215(8) 0.0134(7) 0.0077(6) 0.0061(6)
C17 0.0237(7) 0.0209(8) 0.0152(7) 0.0053(6) 0.0044(6) 0.0070(6)
C18 0.0180(7) 0.0190(7) 0.0160(7) 0.0048(6) 0.0029(5) 0.0040(6)
C19 0.0201(7) 0.0227(8) 0.0212(8) 0.0080(6) 0.0036(6) 0.0045(6)
C20 0.0202(7) 0.0305(8) 0.0201(8) 0.0078(6) 0.0057(6) 0.0103(6)
C21 0.0169(7) 0.0270(8) 0.0210(8) 0.0113(6) 0.0074(6) 0.0113(6)
C22 0.0234(7) 0.0309(9) 0.0361(9) 0.0144(7) 0.0084(7) 0.0079(7)
C23 0.0300(9) 0.0496(11) 0.0536(11) 0.0388(9) 0.0198(8) 0.0167(8)
C24 0.0306(8) 0.0772(13) 0.0305(9) 0.0369(10) 0.0171(7) 0.0293(9)
C25 0.0290(8) 0.0528(11) 0.0190(8) 0.0088(8) 0.0050(7) 0.0175(8)
C26 0.0221(7) 0.0306(9) 0.0243(8) 0.0120(7) 0.0067(6) 0.0081(6)
N2 0.0232(6) 0.0228(7) 0.0113(6) 0.0071(5) 0.0039(5) 0.0022(5)
O4 0.0313(6) 0.0283(6) 0.0173(5) 0.0049(5) 0.0068(5) 0.0098(5)
O5 0.0241(5) 0.0196(6) 0.0324(6) 0.0031(5) -0.0026(5) 0.0000(5)
O6 0.0226(5) 0.0302(6) 0.0141(5) 0.0095(4) 0.0059(4) 0.0101(4)
C1 0.0253(7) 0.0198(8) 0.0248(8) 0.0038(6) 0.0038(6) 0.0045(6)
C2 0.0398(9) 0.0225(8) 0.0333(9) 0.0139(7) 0.0136(7) 0.0083(7)
C3 0.0487(10) 0.0304(9) 0.0246(9) 0.0157(7) 0.0124(7) 0.0176(8)
C4 0.0322(8) 0.0248(8) 0.0187(8) 0.0051(6) 0.0006(6) 0.0134(7)
C5 0.0197(7) 0.0220(8) 0.0196(7) 0.0023(6) 0.0003(6) 0.0078(6)
C6 0.0198(7) 0.0291(9) 0.0275(8) 0.0052(7) 0.0022(6) 0.0032(6)
C7 0.0274(8) 0.0462(10) 0.0241(8) 0.0149(7) 0.0087(6) 0.0199(7)
C8 0.0267(7) 0.0250(8) 0.0180(8) 0.0062(6) 0.0083(6) 0.0125(6)
C9 0.0249(8) 0.0345(9) 0.0232(8) 0.0080(7) 0.0051(6) 0.0137(7)
C10 0.0286(8) 0.0268(8) 0.0347(9) 0.0116(7) 0.0158(7) 0.0115(6)
C11 0.0403(9) 0.0284(9) 0.0230(8) 0.0139(7) 0.0145(7) 0.0149(7)
C12 0.0318(8) 0.0317(9) 0.0211(8) 0.0106(7) 0.0049(6) 0.0115(7)
C13 0.0242(7) 0.0244(8) 0.0228(8) 0.0073(6) 0.0070(6) 0.0073(6)
N1 0.0224(6) 0.0205(6) 0.0124(6) 0.0034(5) 0.0033(5) 0.0040(5)
O1 0.0402(6) 0.0289(6) 0.0183(5) 0.0024(4) 0.0019(4) 0.0170(5)
O2 0.0233(5) 0.0323(7) 0.0520(8) -0.0039(6) -0.0098(5) 0.0023(5)
O3 0.0262(5) 0.0286(6) 0.0146(5) 0.0074(4) 0.0071(4) 0.0123(4)

loop_
_atom_type_symbol
_atom_type_description
_atom_type_scat_dispersion_real
_atom_type_scat_dispersion_imag
_atom_type_scat_source
C C 0.0033 0.0016 'International Tables Vol C Tables 4.2.6.8 and 6.1.1.4'
H H 0.0000 0.0000 'International Tables Vol C Tables 4.2.6.8 and 6.1.1.4'
N N 0.0061 0.0033 'International Tables Vol C Tables 4.2.6.8 and 6.1.1.4'
O O 0.0106 0.0060 'International Tables Vol C Tables 4.2.6.8 and 6.1.1.4'

loop_
_geom_angle_atom_site_label_1
_geom_angle_atom_site_label_2
_geom_angle_atom_site_label_3
_geom_angle
H14A C14 H14B 108.1
C15 C14 H14A 109.6
C15 C14 H14B 109.6
N2 C14 H14A 109.6
N2 C14 H14B 109.6
N2 C14 C15 110.45(11)
C14 C15 H15 118.9
C16 C15 C14 122.24(13)
C16 C15 H15 118.9
C15 C16 H16 118.9
C15 C16 C17 122.23(12)
C17 C16 H16 118.9
C16 C17 H17 107.3
C16 C17 C18 111.51(11)
C18 C17 H17 107.3
O4 C17 C16 110.43(10)
O4 C17 H17 107.3
O4 C17 C18 112.60(10)
C17 C18 H18 108.6
C19 C18 C17 112.10(10)
C19 C18 H18 108.6
N2 C18 C17 107.16(10)
N2 C18 H18 108.6
N2 C18 C19 111.69(10)
C18 C19 H19A 110.2
C18 C19 H19B 110.2
H19A C19 H19B 108.5
O5 C19 C18 107.66(10)
O5 C19 H19A 110.2
O5 C19 H19B 110.2
H20A C20 H20B 108.6
C21 C20 H20A 110.4
C21 C20 H20B 110.4
O6 C20 H20A 110.4
O6 C20 H20B 110.4
O6 C20 C21 106.61(10)
C22 C21 C20 120.88(13)
C26 C21 C20 120.31(12)
C26 C21 C22 118.80(13)
C21 C22 H22 119.8
C23 C22 C21 120.32(14)
C23 C22 H22 119.8
C22 C23 H23 119.9
C24 C23 C22 120.30(14)
C24 C23 H23 119.9
C23 C24 H24 120.1
C23 C24 C25 119.86(14)
C25 C24 H24 120.1
C24 C25 H25 120.1
C24 C25 C26 119.89(14)
C26 C25 H25 120.1
C21 C26 C25 120.82(14)
C21 C26 H26 119.6
C25 C26 H26 119.6
C14 N2 C18 109.55(10)
O6 N2 C14 103.67(9)
O6 N2 C18 106.96(9)
C17 O4 H4 111.5(11)
C19 O5 H5 111.9(12)
C20 O6 N2 107.97(8)
H1A C1 H1B 108.3
C2 C1 H1A 109.8
C2 C1 H1B 109.8
N1 C1 H1A 109.8
N1 C1 H1B 109.8
N1 C1 C2 109.19(11)
C1 C2 H2 118.7
C3 C2 C1 122.54(14)
C3 C2 H2 118.7
C2 C3 H3 119.0
C2 C3 C4 122.00(13)
C4 C3 H3 119.0
C3 C4 H4A 107.8
C3 C4 C5 111.16(11)
C5 C4 H4A 107.8
O1 C4 C3 110.80(11)
O1 C4 H4A 107.8
O1 C4 C5 111.44(11)
C4 C5 H5A 109.2
C6 C5 C4 112.03(11)
C6 C5 H5A 109.2
N1 C5 C4 105.42(10)
N1 C5 H5A 109.2
N1 C5 C6 111.74(10)
C5 C6 H6A 110.0
C5 C6 H6B 110.0
H6A C6 H6B 108.3
O2 C6 C5 108.65(11)
O2 C6 H6A 110.0
O2 C6 H6B 110.0
H7A C7 H7B 108.2
C8 C7 H7A 109.8
C8 C7 H7B 109.8
O3 C7 H7A 109.8
O3 C7 H7B 109.8
O3 C7 C8 109.43(10)
C9 C8 C7 121.74(12)
C13 C8 C7 119.48(12)
C13 C8 C9 118.64(12)
C8 C9 H9 119.6
C10 C9 C8 120.81(12)
C10 C9 H9 119.6
C9 C10 H10 120.0
C9 C10 C11 119.99(13)
C11 C10 H10 120.0
C10 C11 H11 120.2
C12 C11 C10 119.67(13)
C12 C11 H11 120.2
C11 C12 H12 119.9
C11 C12 C13 120.28(13)
C13 C12 H12 119.9
C8 C13 H13 119.7
C12 C13 C8 120.60(13)
C12 C13 H13 119.7
C1 N1 C5 110.04(10)
O3 N1 C1 106.10(9)
O3 N1 C5 108.29(9)
C4 O1 H1 109.5
C6 O2 H2A 109.5
C7 O3 N1 106.43(9)

loop_
_geom_bond_atom_site_label_1
_geom_bond_atom_site_label_2
_geom_bond_distance
C14 H14A 0.9900
C14 H14B 0.9900
C14 C15 1.4928(18)
C14 N2 1.4654(16)
C15 H15 0.9500
C15 C16 1.3203(18)
C16 H16 0.9500
C16 C17 1.4974(17)
C17 H17 1.0000
C17 C18 1.5323(17)
C17 O4 1.4369(15)
C18 H18 1.0000
C18 C19 1.5120(17)
C18 N2 1.4757(15)
C19 H19A 0.9900
C19 H19B 0.9900
C19 O5 1.4286(14)
C20 H20A 0.9900
C20 H20B 0.9900
C20 C21 1.4999(17)
C20 O6 1.4366(14)
C21 C22 1.3855(18)
C21 C26 1.3837(18)
C22 H22 0.9500
C22 C23 1.3860(19)
C23 H23 0.9500
C23 C24 1.374(2)
C24 H24 0.9500
C24 C25 1.379(2)
C25 H25 0.9500
C25 C26 1.3821(18)
C26 H26 0.9500
N2 O6 1.4588(12)
O4 H4 0.837(16)
O5 H5 0.832(16)
C1 H1A 0.9900
C1 H1B 0.9900
C1 C2 1.4917(19)
C1 N1 1.4653(16)
C2 H2 0.9500
C2 C3 1.3216(19)
C3 H3 0.9500
C3 C4 1.4948(19)
C4 H4A 1.0000
C4 C5 1.5294(18)
C4 O1 1.4366(15)
C5 H5A 1.0000
C5 C6 1.5135(18)
C5 N1 1.4702(15)
C6 H6A 0.9900
C6 H6B 0.9900
C6 O2 1.4267(15)
C7 H7A 0.9900
C7 H7B 0.9900
C7 C8 1.5016(18)
C7 O3 1.4305(15)
C8 C9 1.3918(18)
C8 C13 1.3875(17)
C9 H9 0.9500
C9 C10 1.3824(18)
C10 H10 0.9500
C10 C11 1.3852(18)
C11 H11 0.9500
C11 C12 1.3807(19)
C12 H12 0.9500
C12 C13 1.3851(18)
C13 H13 0.9500
N1 O3 1.4535(13)
O1 H1 0.8400
O2 H2A 0.8400

loop_
_geom_hbond_atom_site_label_D
_geom_hbond_atom_site_label_H
_geom_hbond_atom_site_label_A
_geom_hbond_distance_DH
_geom_hbond_distance_HA
_geom_hbond_distance_DA
_geom_hbond_angle_DHA
_geom_hbond_site_symmetry_A
O1 H1 O5 0.84 1.97 2.7226(13) 148.4 2_566
O2 H2A O1 0.84 1.87 2.6837(13) 164.4 2_667
O4 H4 O2 0.837(16) 1.950(16) 2.7199(14) 152.4(15) 2_666
O5 H5 O4 0.832(16) 1.896(17) 2.7070(14) 164.5(17) 2_565

loop_
_geom_torsion_atom_site_label_1
_geom_torsion_atom_site_label_2
_geom_torsion_atom_site_label_3
_geom_torsion_atom_site_label_4
_geom_torsion
C14 C15 C16 C17 1.9(2)
C14 N2 O6 C20 -120.51(10)
C15 C14 N2 C18 -54.91(13)
C15 C14 N2 O6 -168.80(10)
C15 C16 C17 C18 12.64(18)
C15 C16 C17 O4 -113.35(14)
C16 C17 C18 C19 -169.57(10)
C16 C17 C18 N2 -46.69(14)
C17 C18 C19 O5 -62.84(13)
C17 C18 N2 C14 69.77(12)
C17 C18 N2 O6 -178.49(9)
C18 N2 O6 C20 123.76(10)
C19 C18 N2 C14 -167.10(10)
C19 C18 N2 O6 -55.36(12)
C20 C21 C22 C23 -177.60(12)
C20 C21 C26 C25 177.77(12)
C21 C20 O6 N2 174.53(9)
C21 C22 C23 C24 -0.3(2)
C22 C21 C26 C25 -0.69(19)
C22 C23 C24 C25 -0.5(2)
C23 C24 C25 C26 0.7(2)
C24 C25 C26 C21 -0.1(2)
C26 C21 C22 C23 0.86(19)
N2 C14 C15 C16 18.79(18)
N2 C18 C19 O5 176.88(10)
O4 C17 C18 C19 -44.78(14)
O4 C17 C18 N2 78.09(13)
O6 C20 C21 C22 91.95(14)
O6 C20 C21 C26 -86.48(14)
C1 C2 C3 C4 -1.7(2)
C1 N1 O3 C7 112.31(11)
C2 C1 N1 C5 55.71(14)
C2 C1 N1 O3 172.64(10)
C2 C3 C4 C5 -14.86(19)
C2 C3 C4 O1 109.64(15)
C3 C4 C5 C6 171.02(11)
C3 C4 C5 N1 49.28(14)
C4 C5 C6 O2 58.70(14)
C4 C5 N1 C1 -72.46(12)
C4 C5 N1 O3 171.98(9)
C5 N1 O3 C7 -129.59(11)
C6 C5 N1 C1 165.61(11)
C6 C5 N1 O3 50.05(13)
C7 C8 C9 C10 -175.87(13)
C7 C8 C13 C12 175.27(13)
C8 C7 O3 N1 171.39(10)
C8 C9 C10 C11 0.6(2)
C9 C8 C13 C12 -0.5(2)
C9 C10 C11 C12 -0.3(2)
C10 C11 C12 C13 -0.4(2)
C11 C12 C13 C8 0.8(2)
C13 C8 C9 C10 -0.2(2)
N1 C1 C2 C3 -17.85(19)
N1 C5 C6 O2 176.75(10)
O1 C4 C5 C6 46.89(15)
O1 C4 C5 N1 -74.86(13)
O3 C7 C8 C9 -45.44(18)
O3 C7 C8 C13 138.89(12)
